data_4025828
loop_
_publ_author_name
'Ryan A. Altman'
'Bradley L. Nilsson'
'Larry E. Overman'
'Javier Read de Alaniz'
'Jason M. Rohde'
'Veronique Taupin'

_publ_section_title
;
 Total Synthesis of (+)-Nankakurines A and B and (\+-)-5-epi-Nankakurine A
;
_journal_name_full 'Journal of Organic Chemistry'
_journal_page_first 7519
_journal_page_last 7534
_journal_paper_doi 10.1021/jo101619d
_journal_volume 75
_journal_year 2010
_chemical_formula_sum 'C30 H38 N2 O2'
_chemical_formula_weight 458.62
_chemical_name_systematic
; 
 ? 
;
_space_group_IT_number 19
_symmetry_cell_setting orthorhombic
_symmetry_space_group_name_Hall 'P 2ac 2ab'
_symmetry_space_group_name_H-M 'P 21 21 21'
_atom_sites_solution_hydrogens difmap
_atom_sites_solution_primary direct
_atom_sites_solution_secondary difmap
_audit_creation_method SHELXTL
_cell_angle_alpha 90.00
_cell_angle_beta 90.00
_cell_angle_gamma 90.00
_cell_formula_units_Z 4
_cell_length_a 9.9567(3)
_cell_length_b 15.2992(5)
_cell_length_c 16.3935(5)
_cell_measurement_reflns_used 9800
_cell_measurement_temperature 103(2)
_cell_measurement_theta_max 33.48
_cell_measurement_theta_min 2.39
_cell_volume 2497.21(13)
_computing_cell_refinement 'Bruker SMART APEX/SAINT'
_computing_data_collection 'Bruker SMART APEX'
_computing_data_reduction 'Bruker SAINT'
_computing_molecular_graphics 'Bruker SHELXTL'
_computing_publication_material 'Bruker SHELXTL'
_computing_structure_refinement 'Bruker SHELXTL'
_computing_structure_solution 'Bruker SHELXTL'
_diffrn_ambient_temperature 103(2)
_diffrn_measured_fraction_theta_full 1.000
_diffrn_measured_fraction_theta_max 1.000
_diffrn_measurement_device_type 'Bruker SMART APEXII CCD'
_diffrn_measurement_method '\w and \f'
_diffrn_radiation_monochromator graphite
_diffrn_radiation_source 'fine-focus sealed tube'
_diffrn_radiation_type MoK\a
_diffrn_radiation_wavelength 0.71073
_diffrn_reflns_av_R_equivalents 0.0233
_diffrn_reflns_av_sigmaI/netI 0.0156
_diffrn_reflns_limit_h_max 14
_diffrn_reflns_limit_h_min -14
_diffrn_reflns_limit_k_max 21
_diffrn_reflns_limit_k_min -21
_diffrn_reflns_limit_l_max 23
_diffrn_reflns_limit_l_min -23
_diffrn_reflns_number 40657
_diffrn_reflns_theta_full 30.51
_diffrn_reflns_theta_max 30.51
_diffrn_reflns_theta_min 2.39
_diffrn_standards_decay_% '< 1.0'
_exptl_absorpt_coefficient_mu 0.076
_exptl_absorpt_correction_T_max 0.9843
_exptl_absorpt_correction_T_min 0.9732
_exptl_absorpt_correction_type multi-scan
_exptl_absorpt_process_details 'Bruker SADABS'
_exptl_crystal_colour colourless
_exptl_crystal_density_diffrn 1.220
_exptl_crystal_density_meas 0
_exptl_crystal_density_method 'not measured'
_exptl_crystal_description prism
_exptl_crystal_F_000 992
_exptl_crystal_size_max 0.36
_exptl_crystal_size_mid 0.30
_exptl_crystal_size_min 0.21
_refine_diff_density_max 0.405
_refine_diff_density_min -0.163
_refine_diff_density_rms 0.043
_refine_ls_abs_structure_details 'Flack H D (1983), Acta Cryst. A39, 876-881'
_refine_ls_abs_structure_Flack 1.3(6)
_refine_ls_extinction_method none
_refine_ls_goodness_of_fit_ref 1.054
_refine_ls_hydrogen_treatment refall
_refine_ls_matrix_type full
_refine_ls_number_parameters 459
_refine_ls_number_reflns 7606
_refine_ls_number_restraints 0
_refine_ls_restrained_S_all 1.054
_refine_ls_R_factor_all 0.0333
_refine_ls_R_factor_gt 0.0320
_refine_ls_shift/su_max 0.001
_refine_ls_shift/su_mean 0.000
_refine_ls_structure_factor_coef Fsqd
_refine_ls_weighting_details 'calc w=1/[\s^2^(Fo^2^)+(0.0634P)^2^+0.1859P] where P=(Fo^2^+2Fc^2^)/3'
_refine_ls_weighting_scheme calc
_refine_ls_wR_factor_gt 0.0851
_refine_ls_wR_factor_ref 0.0868
_reflns_number_gt 7368
_reflns_number_total 7606
_reflns_threshold_expression >2sigma(I)
_cod_data_source_file jo101619d_si_001.cif
_cod_data_source_block leo213
_cod_depositor_comments
;
The following automatic conversions were performed:

'_symmetry_cell_setting' value 'Orthorhombic' changed to
'orthorhombic' according to the built-in table from CIF Core
dictionary named 'cif_core.dic' version 2.4.1 from 2010-06-29.

Automatic conversion script
Id: cif_fix_values 1646 2011-03-28 12:23:43Z adriana 
;
_cod_database_code 4025828

loop_
_symmetry_equiv_pos_as_xyz
'x, y, z'
'-x+1/2, -y, z+1/2'
'-x, y+1/2, -z+1/2'
'x+1/2, -y+1/2, -z'

loop_
_atom_site_label
_atom_site_type_symbol
_atom_site_fract_x
_atom_site_fract_y
_atom_site_fract_z
_atom_site_U_iso_or_equiv
_atom_site_adp_type
_atom_site_occupancy
_atom_site_symmetry_multiplicity
_atom_site_calc_flag
_atom_site_refinement_flags
_atom_site_disorder_assembly
_atom_site_disorder_group
O1 O 0.76866(6) 0.72176(4) 0.89337(4) 0.01612(12) Uani 1 1 d . . .
O2 O 0.53585(7) 0.54102(4) 1.18540(4) 0.01880(13) Uani 1 1 d . . .
N1 N 0.54753(7) 0.70779(4) 0.86433(4) 0.01217(13) Uani 1 1 d . . .
N2 N 0.41993(7) 0.74830(5) 0.85147(4) 0.01332(13) Uani 1 1 d . . .
C1 C 0.66682(10) 0.56093(7) 1.15467(6) 0.02144(18) Uani 1 1 d . . .
C2 C 0.67624(10) 0.53271(7) 1.06655(6) 0.01947(17) Uani 1 1 d . . .
C3 C 0.58654(9) 0.58527(6) 1.00948(5) 0.01609(15) Uani 1 1 d . . .
C4 C 0.61485(9) 0.56036(5) 0.92089(5) 0.01511(15) Uani 1 1 d . . .
C5 C 0.53876(8) 0.61072(5) 0.85439(5) 0.01276(13) Uani 1 1 d . . .
C6 C 0.59759(8) 0.58491(5) 0.77114(5) 0.01401(14) Uani 1 1 d . . .
C7 C 0.52313(9) 0.62180(5) 0.69577(5) 0.01454(14) Uani 1 1 d . . .
C8 C 0.60137(9) 0.68980(6) 0.64639(5) 0.01604(15) Uani 1 1 d . . .
C9 C 0.33299(9) 0.68484(6) 0.89422(5) 0.01573(15) Uani 1 1 d . . .
C10 C 0.38243(8) 0.59685(5) 0.86026(5) 0.01468(14) Uani 1 1 d . . .
C11 C 0.31984(8) 0.58704(6) 0.77535(6) 0.01649(15) Uani 1 1 d . . .
C12 C 0.38392(8) 0.65636(5) 0.72031(5) 0.01423(14) Uani 1 1 d . . .
C13 C 0.38702(8) 0.74767(6) 0.76198(5) 0.01384(14) Uani 1 1 d . . .
C14 C 0.47545(9) 0.81206(6) 0.71499(5) 0.01583(15) Uani 1 1 d . . .
C15 C 0.61478(9) 0.77822(6) 0.68935(5) 0.01500(15) Uani 1 1 d . . .
C16 C 0.68484(10) 0.84424(6) 0.63386(6) 0.01996(17) Uani 1 1 d . . .
C17 C 0.52777(11) 0.55379(6) 1.27103(6) 0.02049(17) Uani 1 1 d . . .
C18 C 0.53473(9) 0.64847(6) 1.29723(5) 0.01739(15) Uani 1 1 d . . .
C19 C 0.58982(10) 0.67044(7) 1.37284(6) 0.02147(18) Uani 1 1 d . . .
C20 C 0.58797(11) 0.75699(8) 1.39987(7) 0.0274(2) Uani 1 1 d . . .
C21 C 0.53261(11) 0.82197(7) 1.35130(8) 0.0283(2) Uani 1 1 d . . .
C22 C 0.48024(10) 0.80070(6) 1.27536(8) 0.0256(2) Uani 1 1 d . . .
C23 C 0.48109(9) 0.71452(6) 1.24825(6) 0.02112(17) Uani 1 1 d . . .
C24 C 0.65447(8) 0.75325(5) 0.89250(5) 0.01288(14) Uani 1 1 d . . .
C25 C 0.63076(8) 0.84387(5) 0.92534(5) 0.01316(14) Uani 1 1 d . . .
C26 C 0.71908(9) 0.91029(6) 0.90300(5) 0.01634(15) Uani 1 1 d . . .
C27 C 0.70956(10) 0.99233(6) 0.93961(6) 0.02038(17) Uani 1 1 d . . .
C28 C 0.61455(10) 1.00754(6) 1.00001(6) 0.02194(18) Uani 1 1 d . . .
C29 C 0.52810(10) 0.94036(7) 1.02338(6) 0.02127(18) Uani 1 1 d . . .
C30 C 0.53466(9) 0.85894(6) 0.98582(5) 0.01696(15) Uani 1 1 d . . .
H1A H 0.7404(18) 0.5305(11) 1.1866(10) 0.039(4) Uiso 1 1 d . . .
H1B H 0.6870(15) 0.6246(10) 1.1606(9) 0.025(3) Uiso 1 1 d . . .
H2A H 0.6563(15) 0.4698(10) 1.0618(9) 0.026(3) Uiso 1 1 d . . .
H2B H 0.7678(15) 0.5398(9) 1.0501(8) 0.020(3) Uiso 1 1 d . . .
H3A H 0.6015(15) 0.6483(9) 1.0183(9) 0.022(3) Uiso 1 1 d . . .
H3B H 0.4932(15) 0.5772(9) 1.0217(9) 0.022(3) Uiso 1 1 d . . .
H4A H 0.5931(15) 0.4988(10) 0.9126(9) 0.024(3) Uiso 1 1 d . . .
H4B H 0.7100(13) 0.5662(8) 0.9131(7) 0.012(3) Uiso 1 1 d . . .
H6A H 0.5975(15) 0.5192(9) 0.7684(9) 0.022(3) Uiso 1 1 d . . .
H6B H 0.6929(14) 0.6026(9) 0.7717(8) 0.017(3) Uiso 1 1 d . . .
H7A H 0.5035(14) 0.5725(9) 0.6587(8) 0.019(3) Uiso 1 1 d . . .
H8A H 0.6891(15) 0.6683(9) 0.6336(8) 0.020(3) Uiso 1 1 d . . .
H8B H 0.5544(14) 0.6989(9) 0.5919(8) 0.019(3) Uiso 1 1 d . . .
H9A H 0.2412(14) 0.6960(9) 0.8819(8) 0.016(3) Uiso 1 1 d . . .
H9B H 0.3503(13) 0.6916(9) 0.9514(8) 0.016(3) Uiso 1 1 d . . .
H10A H 0.3617(14) 0.5483(9) 0.8950(8) 0.019(3) Uiso 1 1 d . . .
H11A H 0.2202(15) 0.5941(9) 0.7797(9) 0.023(3) Uiso 1 1 d . . .
H11B H 0.3372(14) 0.5256(9) 0.7528(8) 0.019(3) Uiso 1 1 d . . .
H12A H 0.3337(14) 0.6652(8) 0.6700(8) 0.018(3) Uiso 1 1 d . . .
H13A H 0.2976(13) 0.7709(8) 0.7609(8) 0.012(3) Uiso 1 1 d . . .
H14A H 0.4878(16) 0.8673(10) 0.7463(9) 0.024(3) Uiso 1 1 d . . .
H14B H 0.4253(14) 0.8280(9) 0.6638(8) 0.020(3) Uiso 1 1 d . . .
H15A H 0.6734(14) 0.7713(9) 0.7376(8) 0.018(3) Uiso 1 1 d . . .
H16A H 0.7758(18) 0.8227(11) 0.6157(10) 0.033(4) Uiso 1 1 d . . .
H16B H 0.7045(16) 0.8983(11) 0.6627(10) 0.033(4) Uiso 1 1 d . . .
H16C H 0.6317(15) 0.8580(9) 0.5849(8) 0.022(3) Uiso 1 1 d . . .
H17A H 0.5966(15) 0.5183(10) 1.2988(9) 0.024(3) Uiso 1 1 d . . .
H17B H 0.4425(15) 0.5294(9) 1.2876(9) 0.024(3) Uiso 1 1 d . . .
H19A H 0.6231(17) 0.6225(10) 1.4084(9) 0.031(4) Uiso 1 1 d . . .
H20A H 0.6268(18) 0.7704(10) 1.4525(10) 0.036(4) Uiso 1 1 d . . .
H21A H 0.5327(17) 0.8831(11) 1.3690(10) 0.035(4) Uiso 1 1 d . . .
H22A H 0.4394(18) 0.8508(11) 1.2397(10) 0.037(4) Uiso 1 1 d . . .
H23A H 0.4455(16) 0.7011(10) 1.1958(10) 0.029(4) Uiso 1 1 d . . .
H26A H 0.7840(16) 0.8989(10) 0.8646(9) 0.025(3) Uiso 1 1 d . . .
H27A H 0.7694(17) 1.0408(10) 0.9206(10) 0.031(4) Uiso 1 1 d . . .
H28A H 0.6101(16) 1.0649(9) 1.0243(9) 0.029(4) Uiso 1 1 d . . .
H29A H 0.4618(16) 0.9497(9) 1.0656(9) 0.025(3) Uiso 1 1 d . . .
H30A H 0.4767(16) 0.8117(10) 1.0007(9) 0.027(3) Uiso 1 1 d . . .

loop_
_atom_site_aniso_label
_atom_site_aniso_U_11
_atom_site_aniso_U_22
_atom_site_aniso_U_33
_atom_site_aniso_U_23
_atom_site_aniso_U_13
_atom_site_aniso_U_12
O1 0.0117(3) 0.0179(3) 0.0188(3) 0.0001(2) 0.0002(2) 0.0012(2)
O2 0.0201(3) 0.0207(3) 0.0155(3) 0.0010(2) 0.0012(2) -0.0036(3)
N1 0.0103(3) 0.0124(3) 0.0138(3) -0.0001(2) -0.0004(2) 0.0019(2)
N2 0.0092(3) 0.0168(3) 0.0139(3) -0.0001(3) 0.0006(2) 0.0018(2)
C1 0.0155(4) 0.0320(5) 0.0169(4) 0.0052(3) -0.0023(3) -0.0006(3)
C2 0.0172(4) 0.0241(4) 0.0171(4) 0.0053(3) -0.0003(3) 0.0044(3)
C3 0.0159(4) 0.0184(4) 0.0140(3) 0.0022(3) -0.0004(3) 0.0013(3)
C4 0.0158(4) 0.0144(3) 0.0152(3) 0.0014(3) 0.0000(3) 0.0019(3)
C5 0.0123(3) 0.0119(3) 0.0140(3) 0.0006(3) 0.0006(3) 0.0001(3)
C6 0.0149(3) 0.0138(3) 0.0133(3) -0.0006(3) 0.0012(3) 0.0011(3)
C7 0.0160(4) 0.0145(3) 0.0131(3) -0.0010(3) 0.0002(3) -0.0009(3)
C8 0.0176(4) 0.0163(3) 0.0142(3) 0.0002(3) 0.0023(3) -0.0008(3)
C9 0.0120(3) 0.0188(4) 0.0163(3) -0.0001(3) 0.0022(3) -0.0007(3)
C10 0.0123(3) 0.0161(3) 0.0156(3) 0.0006(3) 0.0010(3) -0.0021(3)
C11 0.0135(3) 0.0180(4) 0.0180(4) 0.0005(3) -0.0007(3) -0.0043(3)
C12 0.0132(3) 0.0154(3) 0.0140(3) -0.0004(3) -0.0011(3) -0.0017(3)
C13 0.0119(3) 0.0156(3) 0.0140(3) 0.0002(3) -0.0008(3) 0.0007(3)
C14 0.0177(4) 0.0144(3) 0.0154(3) 0.0016(3) -0.0003(3) 0.0015(3)
C15 0.0159(3) 0.0156(3) 0.0135(3) 0.0017(3) 0.0005(3) -0.0013(3)
C16 0.0236(4) 0.0187(4) 0.0177(4) 0.0026(3) 0.0029(3) -0.0038(3)
C17 0.0280(5) 0.0174(4) 0.0161(4) 0.0021(3) 0.0022(3) -0.0023(3)
C18 0.0152(4) 0.0190(4) 0.0180(4) 0.0014(3) 0.0009(3) -0.0020(3)
C19 0.0210(4) 0.0265(4) 0.0170(4) 0.0008(3) 0.0012(3) -0.0038(3)
C20 0.0267(5) 0.0317(5) 0.0239(5) -0.0076(4) 0.0049(4) -0.0083(4)
C21 0.0224(4) 0.0218(4) 0.0408(6) -0.0081(4) 0.0093(4) -0.0038(4)
C22 0.0155(4) 0.0191(4) 0.0422(6) 0.0033(4) 0.0013(4) 0.0002(3)
C23 0.0156(4) 0.0206(4) 0.0271(4) 0.0031(3) -0.0039(3) -0.0024(3)
C24 0.0127(3) 0.0146(3) 0.0114(3) 0.0011(3) 0.0011(3) -0.0005(3)
C25 0.0123(3) 0.0146(3) 0.0126(3) -0.0012(3) -0.0015(3) 0.0011(3)
C26 0.0154(3) 0.0166(4) 0.0171(4) 0.0009(3) -0.0012(3) -0.0001(3)
C27 0.0197(4) 0.0165(4) 0.0250(4) -0.0006(3) -0.0052(3) -0.0005(3)
C28 0.0205(4) 0.0196(4) 0.0258(4) -0.0082(3) -0.0081(4) 0.0045(3)
C29 0.0169(4) 0.0274(4) 0.0195(4) -0.0098(3) -0.0025(3) 0.0034(3)
C30 0.0138(3) 0.0214(4) 0.0157(3) -0.0039(3) 0.0006(3) -0.0003(3)

loop_
_atom_type_symbol
_atom_type_description
_atom_type_scat_dispersion_real
_atom_type_scat_dispersion_imag
_atom_type_scat_source
C C 0.0033 0.0016 'International Tables Vol C Tables 4.2.6.8 and 6.1.1.4'
H H 0.0000 0.0000 'International Tables Vol C Tables 4.2.6.8 and 6.1.1.4'
N N 0.0061 0.0033 'International Tables Vol C Tables 4.2.6.8 and 6.1.1.4'
O O 0.0106 0.0060 'International Tables Vol C Tables 4.2.6.8 and 6.1.1.4'

loop_
_geom_angle_atom_site_label_1
_geom_angle_atom_site_label_2
_geom_angle_atom_site_label_3
_geom_angle
_geom_angle_site_symmetry_1
_geom_angle_site_symmetry_3
_geom_angle_publ_flag
C17 O2 C1 111.75(8) . . ?
C24 N1 N2 121.81(7) . . ?
C24 N1 C5 126.38(7) . . ?
N2 N1 C5 111.25(6) . . ?
N1 N2 C9 99.54(6) . . ?
N1 N2 C13 109.57(6) . . ?
C9 N2 C13 109.33(6) . . ?
O2 C1 C2 109.41(8) . . ?
C1 C2 C3 113.59(8) . . ?
C2 C3 C4 110.12(7) . . ?
C3 C4 C5 117.32(7) . . ?
N1 C5 C4 113.07(7) . . ?
N1 C5 C6 109.24(6) . . ?
C4 C5 C6 108.28(7) . . ?
N1 C5 C10 100.65(6) . . ?
C4 C5 C10 112.14(7) . . ?
C6 C5 C10 113.37(7) . . ?
C5 C6 C7 115.64(7) . . ?
C8 C7 C12 111.31(7) . . ?
C8 C7 C6 115.23(7) . . ?
C12 C7 C6 110.39(7) . . ?
C15 C8 C7 113.67(7) . . ?
N2 C9 C10 102.48(7) . . ?
C11 C10 C9 106.52(7) . . ?
C11 C10 C5 111.09(7) . . ?
C9 C10 C5 102.75(7) . . ?
C12 C11 C10 107.33(7) . . ?
C11 C12 C7 106.96(7) . . ?
C11 C12 C13 111.80(7) . . ?
C7 C12 C13 113.96(7) . . ?
N2 C13 C14 111.22(7) . . ?
N2 C13 C12 116.03(7) . . ?
C14 C13 C12 111.63(7) . . ?
C13 C14 C15 116.09(7) . . ?
C16 C15 C8 110.49(7) . . ?
C16 C15 C14 110.59(7) . . ?
C8 C15 C14 110.13(7) . . ?
O2 C17 C18 114.21(7) . . ?
C19 C18 C23 119.09(9) . . ?
C19 C18 C17 120.04(8) . . ?
C23 C18 C17 120.80(8) . . ?
C18 C19 C20 120.32(9) . . ?
C21 C20 C19 120.16(10) . . ?
C20 C21 C22 119.71(9) . . ?
C21 C22 C23 120.41(10) . . ?
C22 C23 C18 120.28(10) . . ?
O1 C24 N1 121.87(8) . . ?
O1 C24 C25 119.96(7) . . ?
N1 C24 C25 118.15(7) . . ?
C26 C25 C30 119.91(8) . . ?
C26 C25 C24 118.60(7) . . ?
C30 C25 C24 120.86(8) . . ?
C25 C26 C27 120.03(8) . . ?
C28 C27 C26 120.26(9) . . ?
C27 C28 C29 119.52(8) . . ?
C30 C29 C28 120.63(9) . . ?
C29 C30 C25 119.61(8) . . ?

loop_
_geom_bond_atom_site_label_1
_geom_bond_atom_site_label_2
_geom_bond_distance
_geom_bond_site_symmetry_2
_geom_bond_publ_flag
O1 C24 1.2348(10) . ?
O2 C17 1.4196(11) . ?
O2 C1 1.4308(12) . ?
N1 C24 1.3530(10) . ?
N1 N2 1.4292(9) . ?
N1 C5 1.4966(10) . ?
N2 C9 1.4776(11) . ?
N2 C13 1.5031(10) . ?
C1 C2 1.5106(13) . ?
C2 C3 1.5230(12) . ?
C3 C4 1.5277(12) . ?
C4 C5 1.5351(11) . ?
C5 C6 1.5367(11) . ?
C5 C10 1.5739(12) . ?
C6 C7 1.5475(12) . ?
C7 C8 1.5312(12) . ?
C7 C12 1.5371(12) . ?
C8 C15 1.5310(12) . ?
C9 C10 1.5376(12) . ?
C10 C11 1.5325(12) . ?
C11 C12 1.5317(12) . ?
C12 C13 1.5554(12) . ?
C13 C14 1.5295(12) . ?
C14 C15 1.5392(13) . ?
C15 C16 1.5279(12) . ?
C17 C18 1.5124(12) . ?
C18 C19 1.3964(12) . ?
C18 C23 1.3969(13) . ?
C19 C20 1.3965(14) . ?
C20 C21 1.3878(17) . ?
C21 C22 1.3885(17) . ?
C22 C23 1.3913(14) . ?
C24 C25 1.5060(11) . ?
C25 C26 1.3928(12) . ?
C25 C30 1.3971(12) . ?
C26 C27 1.3945(12) . ?
C27 C28 1.3891(14) . ?
C28 C29 1.3943(15) . ?
C29 C30 1.3909(12) . ?

loop_
_geom_torsion_atom_site_label_1
_geom_torsion_atom_site_label_2
_geom_torsion_atom_site_label_3
_geom_torsion_atom_site_label_4
_geom_torsion
_geom_torsion_site_symmetry_1
_geom_torsion_site_symmetry_2
_geom_torsion_site_symmetry_3
_geom_torsion_site_symmetry_4
_geom_torsion_publ_flag
C24 N1 N2 C9 -130.97(7) . . . . ?
C5 N1 N2 C9 40.91(8) . . . . ?
C24 N1 N2 C13 114.45(8) . . . . ?
C5 N1 N2 C13 -73.67(8) . . . . ?
C17 O2 C1 C2 171.05(7) . . . . ?
O2 C1 C2 C3 66.92(10) . . . . ?
C1 C2 C3 C4 173.04(8) . . . . ?
C2 C3 C4 C5 -176.70(7) . . . . ?
C24 N1 C5 C4 35.20(11) . . . . ?
N2 N1 C5 C4 -136.23(7) . . . . ?
C24 N1 C5 C6 -85.45(9) . . . . ?
N2 N1 C5 C6 103.12(7) . . . . ?
C24 N1 C5 C10 155.00(7) . . . . ?
N2 N1 C5 C10 -16.43(8) . . . . ?
C3 C4 C5 N1 50.46(10) . . . . ?
C3 C4 C5 C6 171.66(7) . . . . ?
C3 C4 C5 C10 -62.51(9) . . . . ?
N1 C5 C6 C7 -62.76(9) . . . . ?
C4 C5 C6 C7 173.70(7) . . . . ?
C10 C5 C6 C7 48.59(9) . . . . ?
C5 C6 C7 C8 111.91(8) . . . . ?
C5 C6 C7 C12 -15.22(9) . . . . ?
C12 C7 C8 C15 54.82(10) . . . . ?
C6 C7 C8 C15 -71.85(9) . . . . ?
N1 N2 C9 C10 -47.81(7) . . . . ?
C13 N2 C9 C10 66.95(8) . . . . ?
N2 C9 C10 C11 -78.31(8) . . . . ?
N2 C9 C10 C5 38.56(8) . . . . ?
N1 C5 C10 C11 99.63(8) . . . . ?
C4 C5 C10 C11 -139.91(7) . . . . ?
C6 C5 C10 C11 -16.90(10) . . . . ?
N1 C5 C10 C9 -13.93(8) . . . . ?
C4 C5 C10 C9 106.54(7) . . . . ?
C6 C5 C10 C9 -130.46(7) . . . . ?
C9 C10 C11 C12 67.91(8) . . . . ?
C5 C10 C11 C12 -43.26(9) . . . . ?
C10 C11 C12 C7 78.49(8) . . . . ?
C10 C11 C12 C13 -46.90(9) . . . . ?
C8 C7 C12 C11 -175.09(7) . . . . ?
C6 C7 C12 C11 -45.81(8) . . . . ?
C8 C7 C12 C13 -51.01(9) . . . . ?
C6 C7 C12 C13 78.27(8) . . . . ?
N1 N2 C13 C14 -71.46(8) . . . . ?
C9 N2 C13 C14 -179.59(7) . . . . ?
N1 N2 C13 C12 57.57(9) . . . . ?
C9 N2 C13 C12 -50.56(9) . . . . ?
C11 C12 C13 N2 39.63(10) . . . . ?
C7 C12 C13 N2 -81.80(9) . . . . ?
C11 C12 C13 C14 168.46(7) . . . . ?
C7 C12 C13 C14 47.03(9) . . . . ?
N2 C13 C14 C15 84.03(9) . . . . ?
C12 C13 C14 C15 -47.30(10) . . . . ?
C7 C8 C15 C16 -175.89(8) . . . . ?
C7 C8 C15 C14 -53.41(9) . . . . ?
C13 C14 C15 C16 172.69(7) . . . . ?
C13 C14 C15 C8 50.28(9) . . . . ?
C1 O2 C17 C18 69.43(11) . . . . ?
O2 C17 C18 C19 -149.92(9) . . . . ?
O2 C17 C18 C23 32.98(14) . . . . ?
C23 C18 C19 C20 1.68(14) . . . . ?
C17 C18 C19 C20 -175.47(9) . . . . ?
C18 C19 C20 C21 -0.72(15) . . . . ?
C19 C20 C21 C22 -0.62(16) . . . . ?
C20 C21 C22 C23 0.98(15) . . . . ?
C21 C22 C23 C18 -0.01(15) . . . . ?
C19 C18 C23 C22 -1.31(14) . . . . ?
C17 C18 C23 C22 175.81(9) . . . . ?
N2 N1 C24 O1 -170.11(7) . . . . ?
C5 N1 C24 O1 19.30(13) . . . . ?
N2 N1 C24 C25 11.39(11) . . . . ?
C5 N1 C24 C25 -159.20(7) . . . . ?
O1 C24 C25 C26 45.55(11) . . . . ?
N1 C24 C25 C26 -135.93(8) . . . . ?
O1 C24 C25 C30 -125.39(9) . . . . ?
N1 C24 C25 C30 53.14(11) . . . . ?
C30 C25 C26 C27 -1.48(13) . . . . ?
C24 C25 C26 C27 -172.50(8) . . . . ?
C25 C26 C27 C28 1.75(13) . . . . ?
C26 C27 C28 C29 -0.45(14) . . . . ?
C27 C28 C29 C30 -1.12(14) . . . . ?
C28 C29 C30 C25 1.39(14) . . . . ?
C26 C25 C30 C29 -0.08(13) . . . . ?
C24 C25 C30 C29 170.73(8) . . . . ?

loop_
_cod_related_entry_id
_cod_related_entry_database
_cod_related_entry_code
1 ChemSpider 30659306
